data_2217593
loop_
_publ_author_name
'Wisniewska, Aleksandra'
'Baranowska, Katarzyna'
'Pikies, Jerzy'

_publ_section_title
Dichlorido-1\k<i>Cl</i>,3\k<i>Cl</i>-hexakis[1,1,2,2,3,3(\h^5^)-methylcyclopentadienyl]di-\m~2~-oxido-1:2\k^2^<i>O</i>:<i>O</i>;2:3\k^2^<i>O</i>:<i>O</i>-trihafnium(IV)
_journal_coeditor_code NG2389
_journal_issue 2
_journal_name_full 'Acta Crystallographica Section E'
_journal_page_first m361
_journal_page_last m361
_journal_paper_doi 10.1107/S1600536807061417
_journal_volume 64
_journal_year 2008
_chemical_formula_iupac '[Hf3 (C6 H7)6 Cl2 O2]'
_chemical_formula_moiety 'C36 H42 Cl2 Hf3 O2'
_chemical_formula_sum 'C36 H42 Cl2 Hf3 O2'
_chemical_formula_weight 1113.07
_chemical_name_systematic
;
Dichlorido-1\kCl,3\kCl-hexakis[1,1,2,2,3,3(\h^5^)-methylcyclopentadienyl]di-
\m~2~-oxido-1:2\k^2^O:O;2:3\k^2^O:O-trihafnium(IV)
;
_space_group_IT_number 14
_symmetry_cell_setting monoclinic
_symmetry_space_group_name_Hall '-P 2ybc'
_symmetry_space_group_name_H-M 'P 1 21/c 1'
_atom_sites_solution_hydrogens geom
_atom_sites_solution_primary direct
_atom_sites_solution_secondary difmap
_audit_conform_dict_name cif_core.dic
_audit_conform_dict_version 2.3
_audit_creation_method 'WinGX routine CIF_UPDATE'
_cell_angle_alpha 90
_cell_angle_beta 108.466(4)
_cell_angle_gamma 90
_cell_formula_units_Z 4
_cell_length_a 18.9598(10)
_cell_length_b 12.9710(5)
_cell_length_c 14.6178(6)
_cell_measurement_reflns_used 6065
_cell_measurement_temperature 120(2)
_cell_measurement_theta_max 32.4265
_cell_measurement_theta_min 1.9305
_cell_volume 3409.8(3)
_computing_cell_refinement 'CrysAlis RED (Oxford Diffraction, 2006)'
_computing_data_collection 'CrysAlis CCD (Oxford Diffraction, 2006)'
_computing_data_reduction 'CrysAlis RED (Oxford Diffraction, 2006)'
_computing_molecular_graphics 'ORTEP-3 for Windows (Farrugia, 1997)'
_computing_publication_material 'WinGX (Farrugia, 1999)'
_computing_structure_refinement 'SHELXL97 (Sheldrick, 1997)'
_computing_structure_solution 'SHELXS97 (Sheldrick, 1997)'
_diffrn_ambient_temperature 120(2)
_diffrn_detector_area_resol_mean 8.1883
_diffrn_measured_fraction_theta_full 0.959
_diffrn_measured_fraction_theta_max 0.959
_diffrn_measurement_device '4-axis \k geometry diffractometer'
_diffrn_measurement_device_type 'Oxford Diffraction KM4 CCD'
_diffrn_measurement_method '\w scans, 0.75 deg width'
_diffrn_radiation_monochromator graphite
_diffrn_radiation_type MoK\a
_diffrn_radiation_wavelength 0.71073
_diffrn_reflns_av_R_equivalents 0.0566
_diffrn_reflns_limit_h_max 22
_diffrn_reflns_limit_h_min -21
_diffrn_reflns_limit_k_max 15
_diffrn_reflns_limit_k_min -7
_diffrn_reflns_limit_l_max 17
_diffrn_reflns_limit_l_min -16
_diffrn_reflns_number 11353
_diffrn_reflns_theta_full 25.05
_diffrn_reflns_theta_max 25.05
_diffrn_reflns_theta_min 1.94
_exptl_absorpt_coefficient_mu 9.298
_exptl_absorpt_correction_T_max 0.434
_exptl_absorpt_correction_T_min 0.283
_exptl_absorpt_correction_type analytical
_exptl_absorpt_process_details '(CrysAlis RED; Oxford Diffraction, 2006)'
_exptl_crystal_colour colourless
_exptl_crystal_density_diffrn 2.168
_exptl_crystal_density_method 'not measured'
_exptl_crystal_description prism
_exptl_crystal_F_000 2096
_exptl_crystal_size_max 0.1
_exptl_crystal_size_mid 0.08
_exptl_crystal_size_min 0.04
_refine_diff_density_max 2.413
_refine_diff_density_min -2.698
_refine_ls_extinction_method none
_refine_ls_goodness_of_fit_ref 1.06
_refine_ls_hydrogen_treatment constr
_refine_ls_matrix_type full
_refine_ls_number_parameters 284
_refine_ls_number_reflns 5801
_refine_ls_number_restraints 6
_refine_ls_restrained_S_all 1.06
_refine_ls_R_factor_all 0.0975
_refine_ls_R_factor_gt 0.061
_refine_ls_shift/su_max 0.002
_refine_ls_shift/su_mean 0
_refine_ls_structure_factor_coef Fsqd
_refine_ls_weighting_details 'calc w = 1/[\s^2^(Fo^2^)+(0.1162P)^2^+4.6904P] where P=(Fo^2^+2Fc^2^)/3'
_refine_ls_weighting_scheme calc
_refine_ls_wR_factor_gt 0.1564
_refine_ls_wR_factor_ref 0.1851
_reflns_number_gt 4052
_reflns_number_total 5801
_reflns_threshold_expression I>2\s(I)
_cod_data_source_file ng2389.cif
_cod_data_source_block I
_cod_original_sg_symbol_H-M 'P 21/c'
_cod_database_code 2217593
_cod_database_fobs_code 2217593

loop_
_symmetry_equiv_pos_as_xyz
'x, y, z'
'-x, y+1/2, -z+1/2'
'-x, -y, -z'
'x, -y-1/2, z-1/2'

loop_
_atom_site_type_symbol
_atom_site_label
_atom_site_fract_x
_atom_site_fract_y
_atom_site_fract_z
_atom_site_U_iso_or_equiv
_atom_site_adp_type
_atom_site_calc_flag
_atom_site_refinement_flags
_atom_site_occupancy
_atom_site_disorder_assembly
_atom_site_disorder_group
Hf Hf1 0.11659(4) 0.32908(5) 0.39912(5) 0.0309(2) Uani d . 1 . .
Hf Hf2 0.31749(4) 0.38207(5) 0.56434(5) 0.0279(2) Uani d . 1 . .
Hf Hf3 0.30910(4) 0.67984(5) 0.58248(5) 0.0331(2) Uani d . 1 A .
O O1 0.2183(6) 0.3553(8) 0.4746(9) 0.037(3) Uani d . 1 . .
O O2 0.3134(7) 0.5372(8) 0.5725(10) 0.049(4) Uani d . 1 A .
Cl Cl1 0.0620(3) 0.3676(3) 0.5261(4) 0.0450(11) Uani d . 1 . .
Cl Cl2 0.2938(12) 0.741(3) 0.4165(7) 0.056(7) Uani d P 0.61(7) A 1
Cl Cl2A 0.319(2) 0.693(3) 0.4198(12) 0.051(8) Uani d P 0.39(7) A 2
C C1 0.0637(13) 0.3899(16) 0.2276(16) 0.059(6) Uani d . 1 . .
H H1 0.0484 0.3399 0.1776 0.07 Uiso calc R 1 . .
C C2 0.1362(13) 0.4306(14) 0.2644(15) 0.052(5) Uani d . 1 . .
H H2 0.1777 0.411 0.2452 0.062 Uiso calc R 1 . .
C C3 0.1366(13) 0.5039(13) 0.3334(15) 0.049(5) Uani d . 1 . .
H H3 0.1774 0.5461 0.3676 0.059 Uiso calc R 1 . .
C C4 0.0661(11) 0.5041(13) 0.3434(15) 0.046(5) Uani d . 1 . .
H H4 0.0514 0.5446 0.3884 0.056 Uiso calc R 1 . .
C C5 0.0181(11) 0.4330(14) 0.2745(16) 0.050(5) Uani d . 1 . .
C C6 -0.0606(12) 0.4165(17) 0.261(2) 0.070(7) Uani d . 1 . .
H H6A -0.0777 0.3549 0.2211 0.105 Uiso calc R 1 . .
H H6B -0.0891 0.4765 0.2285 0.105 Uiso calc R 1 . .
H H6C -0.0679 0.4069 0.3237 0.105 Uiso calc R 1 . .
C C7 0.1181(10) 0.1447(13) 0.4586(17) 0.051(5) Uani d . 1 . .
H H7 0.1331 0.1332 0.5262 0.061 Uiso calc R 1 . .
C C8 0.1654(14) 0.1518(14) 0.398(3) 0.075(9) Uani d . 1 . .
H H8 0.2179 0.1437 0.4181 0.09 Uiso calc R 1 . .
C C9 0.1227(14) 0.1712(15) 0.3092(19) 0.059(6) Uani d . 1 . .
H H9 0.14 0.1812 0.2555 0.07 Uiso calc R 1 . .
C C10 0.0499(14) 0.1749(12) 0.3057(16) 0.051(5) Uani d . 1 . .
H H10 0.0084 0.1868 0.2498 0.062 Uiso calc R 1 . .
C C11 0.0472(13) 0.1584(14) 0.3974(19) 0.057(6) Uani d . 1 . .
C C12 -0.0240(13) 0.1464(17) 0.426(2) 0.068(7) Uani d . 1 . .
H H12A -0.038 0.0735 0.4228 0.102 Uiso calc R 1 . .
H H12B -0.0643 0.186 0.3809 0.102 Uiso calc R 1 . .
H H12C -0.0149 0.1722 0.4915 0.102 Uiso calc R 1 . .
C C13 0.3497(13) 0.3140(18) 0.4161(18) 0.066(3) Uani d D 1 . .
H H13 0.311 0.2875 0.3627 0.079 Uiso calc R 1 . .
C C14 0.3922(12) 0.2589(19) 0.4995(17) 0.066(3) Uani d D 1 . .
H H14 0.3862 0.1879 0.5112 0.079 Uiso calc R 1 . .
C C15 0.4404(13) 0.3201(17) 0.5573(19) 0.066(3) Uani d D 1 . .
H H15 0.4749 0.3 0.6174 0.079 Uiso calc R 1 . .
C C16 0.4349(13) 0.4140(19) 0.5209(17) 0.066(3) Uani d D 1 . .
H H16 0.4644 0.4717 0.5502 0.079 Uiso calc R 1 . .
C C17 0.3762(12) 0.4144(18) 0.4285(17) 0.066(3) Uani d D 1 . .
C C18 0.3580(13) 0.5119(17) 0.3697(18) 0.066(3) Uani d D 1 . .
H H18A 0.3902 0.5173 0.329 0.08 Uiso calc R 1 . .
H H18B 0.3662 0.5715 0.413 0.08 Uiso calc R 1 . .
H H18C 0.3059 0.5103 0.3289 0.08 Uiso calc R 1 . .
C C19 0.2593(18) 0.283(2) 0.6744(16) 0.081(3) Uani d D 1 . .
H H19 0.2137 0.2478 0.6448 0.097 Uiso calc R 1 . .
C C20 0.2703(18) 0.381(2) 0.7065(15) 0.081(3) Uani d D 1 . .
H H20 0.2309 0.4285 0.702 0.097 Uiso calc R 1 . .
C C21 0.3378(18) 0.404(2) 0.7429(15) 0.081(3) Uani d D 1 . .
H H21 0.3542 0.4707 0.7685 0.097 Uiso calc R 1 . .
C C22 0.3828(19) 0.330(2) 0.7422(16) 0.081(3) Uani d D 1 . .
H H22 0.4355 0.3331 0.7667 0.097 Uiso calc R 1 . .
C C23 0.3394(17) 0.242(2) 0.6982(13) 0.081(3) Uani d D 1 . .
C C24 0.3580(17) 0.1362(19) 0.6783(17) 0.081(3) Uani d D 1 . .
H H24A 0.3199 0.1103 0.6205 0.08 Uiso calc R 1 . .
H H24B 0.36 0.092 0.7334 0.08 Uiso calc R 1 . .
H H24C 0.4065 0.1358 0.6676 0.08 Uiso calc R 1 . .
C C25 0.3903(12) 0.8149(18) 0.6894(18) 0.064(3) Uani d . 1 A .
H H25 0.366 0.8746 0.7023 0.076 Uiso calc R 1 . .
C C26 0.3995(12) 0.7254(17) 0.7377(18) 0.064(3) Uani d . 1 A .
H H26 0.3831 0.7127 0.7918 0.076 Uiso calc R 1 . .
C C27 0.4380(12) 0.6501(18) 0.6960(18) 0.064(3) Uani d . 1 A .
H H27 0.4519 0.5816 0.7172 0.076 Uiso calc R 1 . .
C C28 0.4500(12) 0.7013(17) 0.6182(18) 0.064(3) Uani d . 1 A .
H H28 0.4721 0.6717 0.5745 0.076 Uiso calc R 1 . .
C C29 0.4241(12) 0.8036(18) 0.6143(18) 0.064(3) Uani d . 1 . .
C C30 0.4338(12) 0.8816(17) 0.5436(17) 0.064(3) Uani d . 1 A .
H H30A 0.3889 0.924 0.5204 0.08 Uiso calc R 1 . .
H H30B 0.4424 0.8461 0.4889 0.08 Uiso calc R 1 . .
H H30C 0.4765 0.9258 0.5752 0.08 Uiso calc R 1 . .
C C31 0.2248(13) 0.7771(18) 0.658(2) 0.071(3) Uani d . 1 A .
H H31 0.244 0.8231 0.7109 0.086 Uiso calc R 1 . .
C C32 0.2150(13) 0.6754(18) 0.665(2) 0.071(3) Uani d . 1 A .
H H32 0.2312 0.6363 0.7229 0.086 Uiso calc R 1 . .
C C33 0.1776(13) 0.6357(19) 0.574(2) 0.071(3) Uani d . 1 A .
H H33 0.1589 0.5675 0.5608 0.086 Uiso calc R 1 . .
C C34 0.1724(13) 0.7119(17) 0.508(2) 0.071(3) Uani d . 1 A .
H H34 0.1526 0.7046 0.4403 0.086 Uiso calc R 1 . .
C C35 0.2015(14) 0.8040(18) 0.559(2) 0.071(3) Uani d . 1 A .
C C36 0.2008(13) 0.9084(16) 0.520(2) 0.071(3) Uani d . 1 . .
H H36A 0.1504 0.9368 0.5024 0.08 Uiso calc R 1 A .
H H36B 0.2166 0.9057 0.462 0.08 Uiso calc R 1 . .
H H36C 0.2349 0.9525 0.5683 0.08 Uiso calc R 1 . .

loop_
_atom_site_aniso_label
_atom_site_aniso_U_11
_atom_site_aniso_U_22
_atom_site_aniso_U_33
_atom_site_aniso_U_12
_atom_site_aniso_U_13
_atom_site_aniso_U_23
Hf1 0.0263(4) 0.0324(4) 0.0300(4) -0.0008(3) 0.0031(3) -0.0028(3)
Hf2 0.0227(4) 0.0375(4) 0.0232(4) -0.0005(3) 0.0069(3) 0.0003(3)
Hf3 0.0318(4) 0.0381(4) 0.0296(4) -0.0057(3) 0.0101(3) -0.0056(3)
O1 0.032(7) 0.036(6) 0.041(7) 0.001(5) 0.009(6) 0.003(5)
O2 0.039(8) 0.031(6) 0.078(11) -0.008(5) 0.019(8) -0.003(6)
Cl1 0.039(3) 0.046(2) 0.054(3) 0.0013(19) 0.021(2) -0.009(2)
Cl2 0.068(9) 0.058(15) 0.042(5) -0.007(9) 0.019(5) 0.010(5)
Cl2A 0.086(15) 0.028(13) 0.043(8) 0.005(12) 0.026(8) 0.011(6)
C1 0.058(15) 0.058(12) 0.044(13) -0.004(11) -0.005(11) -0.001(10)
C2 0.068(15) 0.048(10) 0.042(12) 0.000(10) 0.021(12) 0.012(9)
C3 0.066(15) 0.030(8) 0.050(13) 0.003(9) 0.018(11) 0.004(9)
C4 0.045(12) 0.035(8) 0.050(13) -0.001(8) 0.003(10) 0.002(9)
C5 0.043(12) 0.043(10) 0.059(14) 0.004(9) 0.009(11) 0.020(10)
C6 0.043(13) 0.060(12) 0.10(2) 0.016(10) 0.013(14) 0.026(13)
C7 0.021(10) 0.041(9) 0.067(15) 0.001(7) -0.018(10) -0.013(10)
C8 0.047(14) 0.032(10) 0.15(3) -0.003(9) 0.035(18) -0.024(14)
C9 0.061(16) 0.057(12) 0.066(16) 0.023(11) 0.031(14) 0.002(11)
C10 0.076(16) 0.030(9) 0.043(13) -0.004(9) 0.010(12) -0.007(8)
C11 0.056(14) 0.038(10) 0.080(17) -0.018(9) 0.024(13) -0.009(10)
C12 0.051(15) 0.064(13) 0.10(2) -0.008(11) 0.035(14) -0.006(13)
C13 0.070(7) 0.081(6) 0.059(6) 0.005(5) 0.035(6) -0.003(5)
C14 0.070(7) 0.081(6) 0.059(6) 0.005(5) 0.035(6) -0.003(5)
C15 0.070(7) 0.081(6) 0.059(6) 0.005(5) 0.035(6) -0.003(5)
C16 0.070(7) 0.081(6) 0.059(6) 0.005(5) 0.035(6) -0.003(5)
C17 0.070(7) 0.081(6) 0.059(6) 0.005(5) 0.035(6) -0.003(5)
C18 0.070(7) 0.081(6) 0.059(6) 0.005(5) 0.035(6) -0.003(5)
C19 0.106(10) 0.087(7) 0.057(7) 0.004(7) 0.038(7) 0.015(6)
C20 0.106(10) 0.087(7) 0.057(7) 0.004(7) 0.038(7) 0.015(6)
C21 0.106(10) 0.087(7) 0.057(7) 0.004(7) 0.038(7) 0.015(6)
C22 0.106(10) 0.087(7) 0.057(7) 0.004(7) 0.038(7) 0.015(6)
C23 0.106(10) 0.087(7) 0.057(7) 0.004(7) 0.038(7) 0.015(6)
C24 0.106(10) 0.087(7) 0.057(7) 0.004(7) 0.038(7) 0.015(6)
C25 0.038(5) 0.078(6) 0.069(7) -0.027(5) 0.007(5) -0.018(5)
C26 0.038(5) 0.078(6) 0.069(7) -0.027(5) 0.007(5) -0.018(5)
C27 0.038(5) 0.078(6) 0.069(7) -0.027(5) 0.007(5) -0.018(5)
C28 0.038(5) 0.078(6) 0.069(7) -0.027(5) 0.007(5) -0.018(5)
C29 0.038(5) 0.078(6) 0.069(7) -0.027(5) 0.007(5) -0.018(5)
C30 0.038(5) 0.078(6) 0.069(7) -0.027(5) 0.007(5) -0.018(5)
C31 0.047(6) 0.066(5) 0.091(8) 0.010(5) 0.009(6) -0.015(6)
C32 0.047(6) 0.066(5) 0.091(8) 0.010(5) 0.009(6) -0.015(6)
C33 0.047(6) 0.066(5) 0.091(8) 0.010(5) 0.009(6) -0.015(6)
C34 0.047(6) 0.066(5) 0.091(8) 0.010(5) 0.009(6) -0.015(6)
C35 0.047(6) 0.066(5) 0.091(8) 0.010(5) 0.009(6) -0.015(6)
C36 0.047(6) 0.066(5) 0.091(8) 0.010(5) 0.009(6) -0.015(6)

loop_
_atom_type_symbol
_atom_type_description
_atom_type_scat_dispersion_real
_atom_type_scat_dispersion_imag
_atom_type_scat_source
C C 0.0033 0.0016 'International Tables Vol C Tables 4.2.6.8 and 6.1.1.4'
H H 0 0 'International Tables Vol C Tables 4.2.6.8 and 6.1.1.4'
O O 0.0106 0.006 'International Tables Vol C Tables 4.2.6.8 and 6.1.1.4'
Cl Cl 0.1484 0.1585 'International Tables Vol C Tables 4.2.6.8 and 6.1.1.4'
Hf Hf -0.583 6.1852 'International Tables Vol C Tables 4.2.6.8 and 6.1.1.4'

loop_
_geom_angle_atom_site_label_1
_geom_angle_atom_site_label_2
_geom_angle_atom_site_label_3
_geom_angle
_geom_angle_publ_flag
O1 Hf1 Cl1 96.7(4) yes
O1 Hf1 C9 104.2(7) ?
Cl1 Hf1 C9 132.8(6) ?
O1 Hf1 C8 81.9(7) ?
Cl1 Hf1 C8 116.4(7) ?
C9 Hf1 C8 30.9(8) ?
O1 Hf1 C2 89.2(6) ?
Cl1 Hf1 C2 134.2(5) ?
C9 Hf1 C2 88.5(7) ?
C8 Hf1 C2 109.5(9) ?
O1 Hf1 C4 103.7(5) ?
Cl1 Hf1 C4 81.5(5) ?
C9 Hf1 C4 131.4(8) ?
C8 Hf1 C4 160.9(9) ?
C2 Hf1 C4 53.1(7) ?
O1 Hf1 C1 121.8(6) ?
Cl1 Hf1 C1 124.2(6) ?
C9 Hf1 C1 78.4(8) ?
C8 Hf1 C1 108.3(10) ?
C2 Hf1 C1 32.7(7) ?
C4 Hf1 C1 53.1(7) ?
O1 Hf1 C10 133.6(6) ?
Cl1 Hf1 C10 108.2(5) ?
C9 Hf1 C10 31.8(7) ?
C8 Hf1 C10 52.1(8) ?
C2 Hf1 C10 99.5(7) ?
C4 Hf1 C10 118.0(7) ?
C1 Hf1 C10 74.7(7) ?
O1 Hf1 C3 79.4(6) ?
Cl1 Hf1 C3 104.7(5) ?
C9 Hf1 C3 120.3(7) ?
C8 Hf1 C3 136.4(8) ?
C2 Hf1 C3 32.0(6) ?
C4 Hf1 C3 32.0(6) ?
C1 Hf1 C3 53.3(7) ?
C10 Hf1 C3 127.8(7) ?
O1 Hf1 C7 94.0(5) ?
Cl1 Hf1 C7 83.9(5) ?
C9 Hf1 C7 53.2(8) ?
C8 Hf1 C7 33.6(8) ?
C2 Hf1 C7 141.2(7) ?
C4 Hf1 C7 158.2(6) ?
C1 Hf1 C7 126.4(7) ?
C10 Hf1 C7 52.3(7) ?
C3 Hf1 C7 169.6(7) ?
O1 Hf1 C5 133.8(5) ?
Cl1 Hf1 C5 92.6(5) ?
C9 Hf1 C5 102.0(8) ?
C8 Hf1 C5 132.6(9) ?
C2 Hf1 C5 54.1(7) ?
C4 Hf1 C5 33.5(6) ?
C1 Hf1 C5 31.7(7) ?
C10 Hf1 C5 84.5(7) ?
C3 Hf1 C5 54.5(7) ?
C7 Hf1 C5 132.1(6) ?
O1 Hf1 C11 125.0(6) ?
Cl1 Hf1 C11 81.1(5) ?
C9 Hf1 C11 52.2(7) ?
C8 Hf1 C11 52.6(7) ?
C2 Hf1 C11 130.6(7) ?
C4 Hf1 C11 129.6(7) ?
C1 Hf1 C11 102.7(8) ?
C10 Hf1 C11 31.3(7) ?
C3 Hf1 C11 154.6(8) ?
C7 Hf1 C11 31.1(7) ?
C5 Hf1 C11 101.1(7) ?
O1 Hf2 O2 99.8(5) yes
O1 Hf2 C15 128.9(7) ?
O2 Hf2 C15 112.2(6) ?
O1 Hf2 C20 92.0(8) ?
O2 Hf2 C20 85.6(7) ?
C15 Hf2 C20 128.0(9) ?
O1 Hf2 C14 99.8(7) ?
O2 Hf2 C14 133.9(7) ?
C15 Hf2 C14 30.1(7) ?
C20 Hf2 C14 134.6(8) ?
O1 Hf2 C21 120.8(8) ?
O2 Hf2 C21 79.7(7) ?
C15 Hf2 C21 103.9(9) ?
C20 Hf2 C21 28.9(8) ?
C14 Hf2 C21 122.9(9) ?
O1 Hf2 C16 126.6(7) ?
O2 Hf2 C16 84.6(6) ?
C15 Hf2 C16 30.4(7) ?
C20 Hf2 C16 141.2(9) ?
C14 Hf2 C16 50.6(8) ?
C21 Hf2 C16 112.4(9) ?
O1 Hf2 C19 79.5(8) ?
O2 Hf2 C19 115.5(7) ?
C15 Hf2 C19 117.1(8) ?
C20 Hf2 C19 31.0(8) ?
C14 Hf2 C19 108.9(8) ?
C21 Hf2 C19 50.7(9) ?
C16 Hf2 C19 145.6(9) ?
O1 Hf2 C13 79.0(6) ?
O2 Hf2 C13 114.4(6) ?
C15 Hf2 C13 52.0(8) ?
C20 Hf2 C13 159.0(8) ?
C14 Hf2 C13 32.4(7) ?
C21 Hf2 C13 154.7(9) ?
C16 Hf2 C13 52.2(8) ?
C19 Hf2 C13 128.1(8) ?
O1 Hf2 C22 132.9(7) ?
O2 Hf2 C22 102.4(7) ?
C15 Hf2 C22 78.6(9) ?
C20 Hf2 C22 49.5(10) ?
C14 Hf2 C22 93.8(8) ?
C21 Hf2 C22 29.1(8) ?
C16 Hf2 C22 96.6(9) ?
C19 Hf2 C22 53.4(9) ?
C13 Hf2 C22 126.0(8) ?
O1 Hf2 C17 94.0(7) ?
O2 Hf2 C17 85.3(6) ?
C15 Hf2 C17 52.4(8) ?
C20 Hf2 C17 169.8(8) ?
C14 Hf2 C17 52.1(7) ?
C21 Hf2 C17 143.8(9) ?
C16 Hf2 C17 32.9(8) ?
C19 Hf2 C17 158.9(8) ?
C13 Hf2 C17 31.0(7) ?
C22 Hf2 C17 128.7(9) ?
O1 Hf2 C23 105.7(8) ?
O2 Hf2 C23 130.6(7) ?
C15 Hf2 C23 83.0(8) ?
C20 Hf2 C23 52.4(8) ?
C14 Hf2 C23 82.2(8) ?
C21 Hf2 C23 50.9(8) ?
C16 Hf2 C23 111.0(9) ?
C19 Hf2 C23 34.7(8) ?
C13 Hf2 C23 111.5(8) ?
C22 Hf2 C23 32.1(8) ?
C17 Hf2 C23 132.9(8) ?
O2 Hf3 C26 106.2(7) ?
O2 Hf3 Cl2A 88.4(10) ?
C26 Hf3 Cl2A 129.8(8) ?
O2 Hf3 C32 94.1(7) ?
C26 Hf3 C32 87.4(8) ?
Cl2A Hf3 C32 140.3(12) ?
O2 Hf3 Cl2 103.5(10) yes
C26 Hf3 Cl2 131.5(6) ?
Cl2A Hf3 Cl2 18.0(4) ?
C32 Hf3 Cl2 127.7(9) ?
O2 Hf3 C34 101.3(7) ?
C26 Hf3 C34 133.3(8) ?
Cl2A Hf3 C34 87.3(13) ?
C32 Hf3 C34 53.3(9) ?
Cl2 Hf3 C34 74.9(9) ?
O2 Hf3 C27 80.9(7) ?
C26 Hf3 C27 34.3(7) ?
Cl2A Hf3 C27 107.3(12) ?
C32 Hf3 C27 112.3(9) ?
Cl2 Hf3 C27 118.9(8) ?
C34 Hf3 C27 165.4(9) ?
O2 Hf3 C25 135.0(7) ?
C26 Hf3 C25 31.3(7) ?
Cl2A Hf3 C25 109.7(7) ?
C32 Hf3 C25 96.2(8) ?
Cl2 Hf3 C25 104.2(8) ?
C34 Hf3 C25 119.8(8) ?
C27 Hf3 C25 54.7(8) ?
O2 Hf3 C33 80.7(6) ?
C26 Hf3 C33 119.3(8) ?
Cl2A Hf3 C33 110.2(10) ?
C32 Hf3 C33 32.4(8) ?
Cl2 Hf3 C33 102.6(8) ?
C34 Hf3 C33 31.4(8) ?
C27 Hf3 C33 137.4(8) ?
C25 Hf3 C33 125.9(8) ?
O2 Hf3 C35 132.4(7) ?
C26 Hf3 C35 105.7(8) ?
Cl2A Hf3 C35 97.3(14) ?
C32 Hf3 C35 53.3(9) ?
Cl2 Hf3 C35 79.9(11) ?
C34 Hf3 C35 32.7(7) ?
C27 Hf3 C35 139.5(8) ?
C25 Hf3 C35 87.2(8) ?
C33 Hf3 C35 53.0(8) ?
O2 Hf3 C31 125.1(7) ?
C26 Hf3 C31 80.1(8) ?
Cl2A Hf3 C31 129.7(14) ?
C32 Hf3 C31 31.0(7) ?
Cl2 Hf3 C31 111.9(11) ?
C34 Hf3 C31 53.2(9) ?
C27 Hf3 C31 113.7(8) ?
C25 Hf3 C31 74.3(8) ?
C33 Hf3 C31 52.2(8) ?
C35 Hf3 C31 32.6(8) ?
O2 Hf3 C28 93.2(6) ?
C26 Hf3 C28 53.6(8) ?
Cl2A Hf3 C28 78.4(10) ?
C32 Hf3 C28 140.8(9) ?
Cl2 Hf3 C28 87.5(7) ?
C34 Hf3 C28 159.4(8) ?
C27 Hf3 C28 31.9(8) ?
C25 Hf3 C28 53.7(8) ?
C33 Hf3 C28 169.1(8) ?
C35 Hf3 C28 134.3(8) ?
C31 Hf3 C28 127.8(8) ?
Hf1 O1 Hf2 173.3(7) yes
Hf3 O2 Hf2 178.7(8) yes
C5 C1 C2 110.2(19) ?
C5 C1 Hf1 75.3(12) ?
C2 C1 Hf1 72.8(11) ?
C5 C1 H1 124.9 ?
C2 C1 H1 124.9 ?
Hf1 C1 H1 118.7 ?
C3 C2 C1 108(2) ?
C3 C2 Hf1 75.8(11) ?
C1 C2 Hf1 74.5(12) ?
C3 C2 H2 125.8 ?
C1 C2 H2 125.8 ?
Hf1 C2 H2 116 ?
C2 C3 C4 107.1(19) ?
C2 C3 Hf1 72.2(10) ?
C4 C3 Hf1 72.4(10) ?
C2 C3 H3 126.5 ?
C4 C3 H3 126.5 ?
Hf1 C3 H3 120.7 ?
C3 C4 C5 109.8(19) ?
C3 C4 Hf1 75.6(11) ?
C5 C4 Hf1 75.0(10) ?
C3 C4 H4 125.1 ?
C5 C4 H4 125.1 ?
Hf1 C4 H4 116.2 ?
C1 C5 C4 104.4(19) ?
C1 C5 C6 130(2) ?
C4 C5 C6 125(2) ?
C1 C5 Hf1 73.0(12) ?
C4 C5 Hf1 71.6(11) ?
C6 C5 Hf1 120.5(13) ?
C5 C6 H6A 109.5 ?
C5 C6 H6B 109.5 ?
H6A C6 H6B 109.5 ?
C5 C6 H6C 109.5 ?
H6A C6 H6C 109.5 ?
H6B C6 H6C 109.5 ?
C11 C7 C8 105(2) ?
C11 C7 Hf1 75.7(11) ?
C8 C7 Hf1 71.0(12) ?
C11 C7 H7 127.5 ?
C8 C7 H7 127.5 ?
Hf1 C7 H7 118.1 ?
C9 C8 C7 108(2) ?
C9 C8 Hf1 73.5(13) ?
C7 C8 Hf1 75.4(11) ?
C9 C8 H8 126.1 ?
C7 C8 H8 126.1 ?
Hf1 C8 H8 117.1 ?
C8 C9 C10 110(2) ?
C8 C9 Hf1 75.7(14) ?
C10 C9 Hf1 76.8(11) ?
C8 C9 H9 124.9 ?
C10 C9 H9 124.9 ?
Hf1 C9 H9 114.5 ?
C9 C10 C11 108(2) ?
C9 C10 Hf1 71.4(12) ?
C11 C10 Hf1 76.3(11) ?
C9 C10 H10 126.1 ?
C11 C10 H10 126.1 ?
Hf1 C10 H10 118.2 ?
C7 C11 C10 109(2) ?
C7 C11 C12 125(2) ?
C10 C11 C12 126(2) ?
C7 C11 Hf1 73.3(11) ?
C10 C11 Hf1 72.5(11) ?
C12 C11 Hf1 125.0(14) ?
C11 C12 H12A 109.5 ?
C11 C12 H12B 109.5 ?
H12A C12 H12B 109.5 ?
C11 C12 H12C 109.5 ?
H12A C12 H12C 109.5 ?
H12B C12 H12C 109.5 ?
C17 C13 C14 106(2) ?
C17 C13 Hf2 75.0(10) ?
C14 C13 Hf2 70.9(9) ?
C17 C13 H13 127 ?
C14 C13 H13 127 ?
Hf2 C13 H13 119.1 ?
C15 C14 C13 110(2) ?
C15 C14 Hf2 74.4(10) ?
C13 C14 Hf2 76.7(9) ?
C15 C14 H14 125 ?
C13 C14 H14 125 ?
Hf2 C14 H14 115.8 ?
C14 C15 C16 111(3) ?
C14 C15 Hf2 75.5(10) ?
C16 C15 Hf2 76.3(9) ?
C14 C15 H15 124.7 ?
C16 C15 H15 124.7 ?
Hf2 C15 H15 115.3 ?
C15 C16 C17 108(2) ?
C15 C16 Hf2 73.2(9) ?
C17 C16 Hf2 76.0(10) ?
C15 C16 H16 125.8 ?
C17 C16 H16 125.8 ?
Hf2 C16 H16 117 ?
C13 C17 C16 105(2) ?
C13 C17 C18 135(2) ?
C16 C17 C18 120(2) ?
C13 C17 Hf2 74.0(9) ?
C16 C17 Hf2 71.2(9) ?
C18 C17 Hf2 119.7(7) ?
C17 C18 H18A 109.5 ?
C17 C18 H18B 109.5 ?
H18A C18 H18B 109.5 ?
C17 C18 H18C 109.5 ?
H18A C18 H18C 109.5 ?
H18B C18 H18C 109.5 ?
C20 C19 C23 102(3) ?
C20 C19 Hf2 72.2(10) ?
C23 C19 Hf2 74.1(10) ?
C20 C19 H19 128.8 ?
C23 C19 H19 128.8 ?
Hf2 C19 H19 117.6 ?
C21 C20 C19 113(3) ?
C21 C20 Hf2 76.5(12) ?
C19 C20 Hf2 76.8(10) ?
C21 C20 H20 123.4 ?
C19 C20 H20 123.4 ?
Hf2 C20 H20 114.8 ?
C20 C21 C22 114(3) ?
C20 C21 Hf2 74.6(12) ?
C22 C21 Hf2 78.0(11) ?
C20 C21 H21 123 ?
C22 C21 H21 123 ?
Hf2 C21 H21 115.7 ?
C21 C22 C23 108(3) ?
C21 C22 Hf2 72.9(12) ?
C23 C22 Hf2 74.5(11) ?
C21 C22 H22 125.9 ?
C23 C22 H22 125.9 ?
Hf2 C22 H22 118.6 ?
C22 C23 C24 134(3) ?
C22 C23 C19 102(2) ?
C24 C23 C19 124(3) ?
C22 C23 Hf2 73.3(11) ?
C24 C23 Hf2 119.6(8) ?
C19 C23 Hf2 71.3(10) ?
C23 C24 H24A 109.5 ?
C23 C24 H24B 109.5 ?
H24A C24 H24B 109.5 ?
C23 C24 H24C 109.5 ?
H24A C24 H24C 109.5 ?
H24B C24 H24C 109.5 ?
C26 C25 C29 107(2) ?
C26 C25 Hf3 71.2(12) ?
C29 C25 Hf3 77.8(12) ?
C26 C25 H25 126.3 ?
C29 C25 H25 126.3 ?
Hf3 C25 H25 116.8 ?
C25 C26 C27 111(2) ?
C25 C26 Hf3 77.6(14) ?
C27 C26 Hf3 75.4(13) ?
C25 C26 H26 124.5 ?
C27 C26 H26 124.5 ?
Hf3 C26 H26 114.4 ?
C28 C27 C26 105(2) ?
C28 C27 Hf3 76.3(14) ?
C26 C27 Hf3 70.3(13) ?
C28 C27 H27 127.7 ?
C26 C27 H27 127.7 ?
Hf3 C27 H27 118 ?
C27 C28 C29 110(2) ?
C27 C28 Hf3 71.8(13) ?
C29 C28 Hf3 76.6(13) ?
C27 C28 H28 125.2 ?
C29 C28 H28 125.2 ?
Hf3 C28 H28 118.2 ?
C28 C29 C25 107(2) ?
C28 C29 C30 123(2) ?
C25 C29 C30 130(2) ?
C28 C29 Hf3 72.0(11) ?
C25 C29 Hf3 69.7(11) ?
C30 C29 Hf3 124.5(15) ?
C29 C30 H30A 109.5 ?
C29 C30 H30B 109.5 ?
H30A C30 H30B 109.5 ?
C29 C30 H30C 109.5 ?
H30A C30 H30C 109.5 ?
H30B C30 H30C 109.5 ?
C32 C31 C35 108(2) ?
C32 C31 Hf3 70.4(14) ?
C35 C31 Hf3 73.2(14) ?
C32 C31 H31 126 ?
C35 C31 H31 126 ?
Hf3 C31 H31 122 ?
C31 C32 C33 110(3) ?
C31 C32 Hf3 78.6(16) ?
C33 C32 Hf3 76.8(16) ?
C31 C32 H32 125.1 ?
C33 C32 H32 125.1 ?
Hf3 C32 H32 111.8 ?
C34 C33 C32 108(2) ?
C34 C33 Hf3 73.6(14) ?
C32 C33 Hf3 70.9(14) ?
C34 C33 H33 126 ?
C32 C33 H33 126 ?
Hf3 C33 H33 121.2 ?
C33 C34 C35 108(3) ?
C33 C34 Hf3 74.9(14) ?
C35 C34 Hf3 74.7(14) ?
C33 C34 H34 125.9 ?
C35 C34 H34 125.9 ?
Hf3 C34 H34 116.5 ?
C34 C35 C31 106(2) ?
C34 C35 C36 128(3) ?
C31 C35 C36 126(2) ?
C34 C35 Hf3 72.6(13) ?
C31 C35 Hf3 74.2(13) ?
C36 C35 Hf3 123.1(17) ?
C35 C36 H36A 109.5 ?
C35 C36 H36B 109.5 ?
H36A C36 H36B 109.5 ?
C35 C36 H36C 109.5 ?
H36A C36 H36C 109.5 ?
H36B C36 H36C 109.5 ?

loop_
_geom_bond_atom_site_label_1
_geom_bond_atom_site_label_2
_geom_bond_distance
_geom_bond_publ_flag
Hf1 O1 1.925(12) yes
Hf1 Cl1 2.446(4) yes
Hf1 C9 2.46(2) ?
Hf1 C8 2.482(19) ?
Hf1 C2 2.493(18) ?
Hf1 C4 2.498(18) ?
Hf1 C1 2.51(2) ?
Hf1 C10 2.524(18) ?
Hf1 C3 2.538(18) ?
Hf1 C7 2.541(19) ?
Hf1 C5 2.543(19) ?
Hf1 C11 2.571(18) ?
Hf2 O1 1.953(12) yes
Hf2 O2 2.019(11) yes
Hf2 C15 2.498(18) ?
Hf2 C20 2.510(19) ?
Hf2 C14 2.511(17) ?
Hf2 C21 2.53(2) ?
Hf2 C16 2.536(18) ?
Hf2 C19 2.57(2) ?
Hf2 C13 2.586(19) ?
Hf2 C22 2.59(2) ?
Hf2 C17 2.599(15) ?
Hf2 C23 2.606(17) ?
Hf3 O2 1.859(11) yes
Hf3 C26 2.44(2) ?
Hf3 Cl2A 2.447(17) ?
Hf3 C32 2.45(3) ?
Hf3 Cl2 2.479(13) yes
Hf3 C34 2.51(2) ?
Hf3 C27 2.51(2) ?
Hf3 C25 2.52(2) ?
Hf3 C33 2.52(2) ?
Hf3 C35 2.54(2) ?
Hf3 C31 2.55(2) ?
Hf3 C28 2.57(2) ?
C1 C5 1.38(3) ?
C1 C2 1.41(3) ?
C1 H1 0.95 ?
C2 C3 1.39(3) ?
C2 H2 0.95 ?
C3 C4 1.39(3) ?
C3 H3 0.95 ?
C4 C5 1.45(3) ?
C4 H4 0.95 ?
C5 C6 1.46(3) ?
C6 H6A 0.98 ?
C6 H6B 0.98 ?
C6 H6C 0.98 ?
C7 C11 1.37(3) ?
C7 C8 1.45(3) ?
C7 H7 0.95 ?
C8 C9 1.31(4) ?
C8 H8 0.95 ?
C9 C10 1.37(3) ?
C9 H9 0.95 ?
C10 C11 1.37(3) ?
C10 H10 0.95 ?
C11 C12 1.54(3) ?
C12 H12A 0.98 ?
C12 H12B 0.98 ?
C12 H12C 0.98 ?
C13 C17 1.39(3) ?
C13 C14 1.42(3) ?
C13 H13 0.95 ?
C14 C15 1.30(3) ?
C14 H14 0.95 ?
C15 C16 1.32(3) ?
C15 H15 0.95 ?
C16 C17 1.45(4) ?
C16 H16 0.95 ?
C17 C18 1.51(3) ?
C18 H18A 0.98 ?
C18 H18B 0.98 ?
C18 H18C 0.98 ?
C19 C20 1.36(4) ?
C19 C23 1.54(4) ?
C19 H19 0.95 ?
C20 C21 1.26(4) ?
C20 H20 0.95 ?
C21 C22 1.29(4) ?
C21 H21 0.95 ?
C22 C23 1.44(4) ?
C22 H22 0.95 ?
C23 C24 1.47(3) ?
C24 H24A 0.98 ?
C24 H24B 0.98 ?
C24 H24C 0.98 ?
C25 C26 1.34(3) ?
C25 C29 1.44(3) ?
C25 H25 0.95 ?
C26 C27 1.46(3) ?
C26 H26 0.95 ?
C27 C28 1.40(3) ?
C27 H27 0.95 ?
C28 C29 1.41(3) ?
C28 H28 0.95 ?
C29 C30 1.50(3) ?
C30 H30A 0.98 ?
C30 H30B 0.98 ?
C30 H30C 0.98 ?
C31 C32 1.34(3) ?
C31 C35 1.43(4) ?
C31 H31 0.95 ?
C32 C33 1.39(4) ?
C32 H32 0.95 ?
C33 C34 1.36(4) ?
C33 H33 0.95 ?
C34 C35 1.42(3) ?
C34 H34 0.95 ?
C35 C36 1.47(3) ?
C36 H36A 0.98 ?
C36 H36B 0.98 ?
C36 H36C 0.98 ?
